data_7000581
loop_
_publ_author_name
'Martin, Eddy'
'Hughes, David L.'
'Hursthouse, Michael B.'
'Male, Louise'
'Lancaster, Simon J.'

_publ_section_title
;
 The synthesis, structure and reactivity of 4-nonafluorobiphenyl
 complexes
;
_journal_issue 9
_journal_name_full 'Dalton Transactions'
_journal_page_first 1593
_journal_page_last 1601
_journal_paper_doi 10.1039/b817252h
_journal_year 2009
_chemical_formula_moiety 'C15 H9 F9 Sn'
_chemical_formula_structural '[C6F5C6F4 Sn (CH3)3]'
_chemical_formula_sum 'C15 H9 F9 Sn'
_chemical_formula_weight 478.91
_chemical_name_common 4-nonafluorophenyltrimethyltin
_chemical_name_systematic
;
4-nonafluorophenyltrimethyltin
;
_space_group_IT_number 2
_symmetry_cell_setting triclinic
_symmetry_space_group_name_Hall '-P 1'
_symmetry_space_group_name_H-M 'P -1'
_atom_sites_solution_hydrogens geom
_atom_sites_solution_primary direct
_atom_sites_solution_secondary difmap
_audit_creation_method 'SHELXL-97 and CrysAlis RED'
_cell_angle_alpha 66.841(7)
_cell_angle_beta 83.121(6)
_cell_angle_gamma 81.090(6)
_cell_formula_units_Z 2
_cell_length_a 6.7641(4)
_cell_length_b 11.2250(8)
_cell_length_c 11.2842(8)
_cell_measurement_temperature 140(1)
_cell_volume 776.59(10)
_computing_cell_refinement
;
CrysAlis RED, Oxford Diffraction Ltd., Version 1.171.27p20 beta
;
_computing_data_collection
;
CrysAlis CCD, Oxford Diffraction Ltd., Version 1.171.27p20 beta
;
_computing_data_reduction
;
CrysAlis RED, Oxford Diffraction Ltd., Version 1.171.27p20 beta
;
_computing_molecular_graphics 'ORTEP (Johnson, 1971)'
_computing_publication_material 'SHELXL-97 (Sheldrick, 1997b)'
_computing_structure_refinement 'SHELXL-97 (Sheldrick, 1997b)'
_computing_structure_solution 'SHELXS-97 (Sheldrick, 1997a)'
_diffrn_ambient_temperature 140(1)
_diffrn_detector_area_resol_mean 16.0050
_diffrn_measured_fraction_theta_full 0.992
_diffrn_measured_fraction_theta_max 0.992
_diffrn_measurement_device_type 'Oxford Diffraction Xcalibur 3/CCD'
_diffrn_measurement_method 'Thin slice \f and \w scans'
_diffrn_radiation_monochromator graphite
_diffrn_radiation_type MoK\a
_diffrn_radiation_wavelength 0.71073
_diffrn_reflns_av_R_equivalents 0.0216
_diffrn_reflns_av_sigmaI/netI 0.0225
_diffrn_reflns_limit_h_max 8
_diffrn_reflns_limit_h_min -8
_diffrn_reflns_limit_k_max 14
_diffrn_reflns_limit_k_min -14
_diffrn_reflns_limit_l_max 14
_diffrn_reflns_limit_l_min -14
_diffrn_reflns_number 10427
_diffrn_reflns_theta_full 27.50
_diffrn_reflns_theta_max 27.50
_diffrn_reflns_theta_min 3.46
_exptl_absorpt_coefficient_mu 1.739
_exptl_absorpt_correction_T_max 1.24
_exptl_absorpt_correction_T_min 0.84
_exptl_absorpt_correction_type multi-scan
_exptl_absorpt_process_details 'SADABS V2.10 (Sheldrick, G.M., 2003)'
_exptl_crystal_colour colourless
_exptl_crystal_density_diffrn 2.048
_exptl_crystal_density_method 'not measured'
_exptl_crystal_description block
_exptl_crystal_F_000 460
_exptl_crystal_size_max 0.46
_exptl_crystal_size_mid 0.16
_exptl_crystal_size_min 0.13
_refine_diff_density_max 4.586
_refine_diff_density_min -0.896
_refine_diff_density_rms 0.132
_refine_ls_extinction_method none
_refine_ls_goodness_of_fit_ref 1.037
_refine_ls_hydrogen_treatment constr
_refine_ls_matrix_type full
_refine_ls_number_parameters 229
_refine_ls_number_reflns 3543
_refine_ls_number_restraints 0
_refine_ls_restrained_S_all 1.037
_refine_ls_R_factor_all 0.0429
_refine_ls_R_factor_gt 0.0378
_refine_ls_shift/su_max 0.144
_refine_ls_shift/su_mean 0.002
_refine_ls_structure_factor_coef Fsqd
_refine_ls_weighting_details 'calc w=1/[\s^2^(Fo^2^)+(0.0609P)^2^+1.8752P] where P=(Fo^2^+2Fc^2^)/3'
_refine_ls_weighting_scheme calc
_refine_ls_wR_factor_gt 0.0973
_refine_ls_wR_factor_ref 0.0991
_reflns_number_gt 3192
_reflns_number_total 3543
_reflns_threshold_expression >2sigma(I)
_cod_data_source_file b817252h.txt
_cod_data_source_block em36
_cod_depositor_comments
;
The following automatic conversions were performed:
'_symmetry_cell_setting' value 'Triclinic' changed to 'triclinic'
according to '/home/saulius/struct/CIF-dictionaries/cif_core.dic'
dictionary named 'cif_core.dic' version 2.4.1 from 2010-06-29.

Automatic conversion script
Id: cif_fix_enum 1527 2010-12-29 10:47:43Z saulius 
;
_cod_original_cell_volume 776.59(9)
_cod_original_sg_symbol_H-M P-1
_cod_database_code 7000581

loop_
_symmetry_equiv_pos_as_xyz
'x, y, z'
'-x, -y, -z'

loop_
_atom_site_label
_atom_site_type_symbol
_atom_site_fract_x
_atom_site_fract_y
_atom_site_fract_z
_atom_site_U_iso_or_equiv
_atom_site_adp_type
_atom_site_occupancy
_atom_site_symmetry_multiplicity
_atom_site_calc_flag
_atom_site_refinement_flags
_atom_site_disorder_assembly
_atom_site_disorder_group
Sn1 Sn 0.40606(4) 0.72496(3) 0.60605(2) 0.02292(10) Uani 1 1 d . . .
C11 C 0.2681(6) 0.7285(4) 0.4380(4) 0.0237(8) Uani 1 1 d . . .
C12 C 0.2061(6) 0.8460(4) 0.3425(4) 0.0232(7) Uani 1 1 d . . .
C13 C 0.0986(6) 0.8567(4) 0.2422(4) 0.0224(7) Uani 1 1 d . . .
C14 C 0.0480(6) 0.7461(4) 0.2310(4) 0.0213(7) Uani 1 1 d . . .
C15 C 0.1138(6) 0.6269(4) 0.3245(4) 0.0222(7) Uani 1 1 d . . .
C16 C 0.2197(6) 0.6186(4) 0.4248(4) 0.0215(7) Uani 1 1 d . . .
F12 F 0.2546(4) 0.9579(2) 0.3461(2) 0.0308(5) Uani 1 1 d . . .
F13 F 0.0437(4) 0.9751(2) 0.1522(2) 0.0297(5) Uani 1 1 d . . .
F15 F 0.0722(4) 0.5164(2) 0.3167(2) 0.0273(5) Uani 1 1 d . . .
F16 F 0.2769(4) 0.4981(2) 0.5118(2) 0.0275(5) Uani 1 1 d . . .
C141 C -0.0743(6) 0.7541(4) 0.1277(4) 0.0219(7) Uani 1 1 d . . .
C142 C -0.0038(6) 0.6937(4) 0.0405(4) 0.0241(8) Uani 1 1 d . . .
C143 C -0.1217(7) 0.6926(4) -0.0492(4) 0.0274(8) Uani 1 1 d . . .
C144 C -0.3163(7) 0.7549(4) -0.0569(4) 0.0286(8) Uani 1 1 d . . .
C145 C -0.3909(6) 0.8161(4) 0.0262(4) 0.0280(8) Uani 1 1 d . . .
C146 C -0.2695(6) 0.8147(4) 0.1165(4) 0.0234(7) Uani 1 1 d . . .
F142 F 0.1852(4) 0.6352(3) 0.0449(2) 0.0317(5) Uani 1 1 d . . .
F143 F -0.0524(4) 0.6318(3) -0.1293(3) 0.0374(6) Uani 1 1 d . . .
F144 F -0.4328(4) 0.7544(3) -0.1439(3) 0.0410(6) Uani 1 1 d . . .
F145 F -0.5801(4) 0.8743(3) 0.0198(3) 0.0357(6) Uani 1 1 d . . .
F146 F -0.3476(4) 0.8716(3) 0.2001(2) 0.0311(5) Uani 1 1 d . . .
C21 C 0.6978(7) 0.7835(4) 0.5406(5) 0.0334(9) Uani 1 1 d . . .
H21A H 0.7517 0.8016 0.6058 0.050 Uiso 1 1 calc R . .
H21B H 0.6893 0.8606 0.4628 0.050 Uiso 1 1 calc R . .
H21C H 0.7837 0.7147 0.5236 0.050 Uiso 1 1 calc R . .
C22 C 0.4070(6) 0.5350(4) 0.7551(4) 0.0285(8) Uani 1 1 d . . .
H22A H 0.4861 0.4724 0.7252 0.043 Uiso 1 1 calc R . .
H22B H 0.2720 0.5133 0.7774 0.043 Uiso 1 1 calc R . .
H22C H 0.4631 0.5339 0.8297 0.043 Uiso 1 1 calc R . .
C23 C 0.2086(8) 0.8639(5) 0.6630(5) 0.0388(11) Uani 1 1 d . . .
H23A H 0.0734 0.8435 0.6729 0.058 Uiso 1 1 calc R . .
H23B H 0.2175 0.9498 0.5981 0.058 Uiso 1 1 calc R . .
H23C H 0.2461 0.8609 0.7436 0.058 Uiso 1 1 calc R . .

loop_
_atom_site_aniso_label
_atom_site_aniso_U_11
_atom_site_aniso_U_22
_atom_site_aniso_U_33
_atom_site_aniso_U_23
_atom_site_aniso_U_13
_atom_site_aniso_U_12
Sn1 0.02634(16) 0.02279(15) 0.02224(15) -0.01128(11) -0.00180(10) -0.00296(10)
C11 0.0225(18) 0.0255(19) 0.0262(19) -0.0135(16) -0.0010(15) -0.0025(15)
C12 0.0251(18) 0.0207(18) 0.0286(19) -0.0146(16) 0.0009(15) -0.0045(14)
C13 0.0259(18) 0.0176(17) 0.0226(18) -0.0079(14) 0.0023(14) -0.0017(14)
C14 0.0206(17) 0.0223(18) 0.0233(18) -0.0120(15) 0.0009(14) -0.0018(14)
C15 0.0232(18) 0.0212(17) 0.0266(18) -0.0139(15) 0.0020(14) -0.0047(14)
C16 0.0218(17) 0.0194(17) 0.0223(17) -0.0082(14) 0.0011(14) -0.0008(14)
F12 0.0413(14) 0.0201(11) 0.0355(13) -0.0133(10) -0.0076(11) -0.0055(10)
F13 0.0401(14) 0.0201(11) 0.0267(12) -0.0066(9) -0.0056(10) -0.0007(10)
F15 0.0348(13) 0.0200(11) 0.0313(12) -0.0130(10) -0.0049(10) -0.0045(9)
F16 0.0340(13) 0.0209(11) 0.0272(12) -0.0081(9) -0.0073(10) -0.0010(9)
C141 0.0264(19) 0.0218(17) 0.0196(17) -0.0098(15) 0.0011(14) -0.0055(14)
C142 0.0259(19) 0.0238(18) 0.0229(18) -0.0107(15) 0.0039(15) -0.0029(15)
C143 0.035(2) 0.028(2) 0.0223(18) -0.0129(16) 0.0051(16) -0.0089(16)
C144 0.034(2) 0.031(2) 0.0224(18) -0.0090(16) -0.0055(16) -0.0101(17)
C145 0.026(2) 0.028(2) 0.027(2) -0.0080(16) -0.0004(16) -0.0024(16)
C146 0.0288(19) 0.0254(19) 0.0186(17) -0.0121(15) 0.0010(14) -0.0030(15)
F142 0.0271(12) 0.0364(13) 0.0366(13) -0.0223(11) 0.0010(10) 0.0021(10)
F143 0.0473(16) 0.0432(15) 0.0330(13) -0.0270(12) 0.0015(11) -0.0075(12)
F144 0.0456(16) 0.0542(17) 0.0319(14) -0.0214(13) -0.0114(12) -0.0114(13)
F145 0.0247(12) 0.0434(15) 0.0384(14) -0.0152(12) -0.0086(10) 0.0018(11)
F146 0.0296(12) 0.0387(14) 0.0287(12) -0.0210(11) -0.0011(10) 0.0064(10)
C21 0.033(2) 0.031(2) 0.038(2) -0.0133(19) 0.0010(18) -0.0114(18)
C22 0.032(2) 0.0249(19) 0.0260(19) -0.0077(16) -0.0021(16) -0.0022(16)
C23 0.048(3) 0.031(2) 0.036(2) -0.0163(19) 0.003(2) 0.007(2)

loop_
_atom_type_symbol
_atom_type_description
_atom_type_scat_dispersion_real
_atom_type_scat_dispersion_imag
_atom_type_scat_source
C C 0.0033 0.0016 'International Tables Vol C Tables 4.2.6.8 and 6.1.1.4'
H H 0.0000 0.0000 'International Tables Vol C Tables 4.2.6.8 and 6.1.1.4'
F F 0.0171 0.0103 'International Tables Vol C Tables 4.2.6.8 and 6.1.1.4'
Sn Sn -0.6537 1.4246 'International Tables Vol C Tables 4.2.6.8 and 6.1.1.4'

loop_
_geom_angle_atom_site_label_1
_geom_angle_atom_site_label_2
_geom_angle_atom_site_label_3
_geom_angle
_geom_angle_site_symmetry_1
_geom_angle_site_symmetry_3
_geom_angle_publ_flag
C21 Sn1 C22 113.76(18) . . ?
C21 Sn1 C23 112.76(19) . . ?
C22 Sn1 C23 110.36(18) . . ?
C21 Sn1 C11 106.95(17) . . ?
C22 Sn1 C11 109.25(16) . . ?
C23 Sn1 C11 103.11(18) . . ?
C12 C11 C16 115.4(3) . . ?
C12 C11 Sn1 120.0(3) . . ?
C16 C11 Sn1 124.4(3) . . ?
F12 C12 C13 117.9(3) . . ?
F12 C12 C11 118.8(3) . . ?
C13 C12 C11 123.3(3) . . ?
F13 C13 C12 119.9(3) . . ?
F13 C13 C14 119.3(3) . . ?
C12 C13 C14 120.8(3) . . ?
C15 C14 C13 116.5(3) . . ?
C15 C14 C141 121.1(3) . . ?
C13 C14 C141 122.3(3) . . ?
F15 C15 C16 119.5(3) . . ?
F15 C15 C14 118.9(3) . . ?
C16 C15 C14 121.6(3) . . ?
F16 C16 C15 117.4(3) . . ?
F16 C16 C11 120.3(3) . . ?
C15 C16 C11 122.3(4) . . ?
C146 C141 C142 116.3(4) . . ?
C146 C141 C14 121.7(3) . . ?
C142 C141 C14 121.9(4) . . ?
F142 C142 C143 118.8(3) . . ?
F142 C142 C141 119.2(4) . . ?
C143 C142 C141 122.1(4) . . ?
F143 C143 C142 120.9(4) . . ?
F143 C143 C144 119.5(4) . . ?
C142 C143 C144 119.6(4) . . ?
F144 C144 C145 119.6(4) . . ?
F144 C144 C143 120.2(4) . . ?
C145 C144 C143 120.2(4) . . ?
F145 C145 C144 120.0(4) . . ?
F145 C145 C146 120.9(4) . . ?
C144 C145 C146 119.0(4) . . ?
F146 C146 C145 118.2(4) . . ?
F146 C146 C141 119.0(3) . . ?
C145 C146 C141 122.8(4) . . ?
Sn1 C21 H21A 109.5 . . ?
Sn1 C21 H21B 109.5 . . ?
H21A C21 H21B 109.5 . . ?
Sn1 C21 H21C 109.5 . . ?
H21A C21 H21C 109.5 . . ?
H21B C21 H21C 109.5 . . ?
Sn1 C22 H22A 109.5 . . ?
Sn1 C22 H22B 109.5 . . ?
H22A C22 H22B 109.5 . . ?
Sn1 C22 H22C 109.5 . . ?
H22A C22 H22C 109.5 . . ?
H22B C22 H22C 109.5 . . ?
Sn1 C23 H23A 109.5 . . ?
Sn1 C23 H23B 109.5 . . ?
H23A C23 H23B 109.5 . . ?
Sn1 C23 H23C 109.5 . . ?
H23A C23 H23C 109.5 . . ?
H23B C23 H23C 109.5 . . ?

loop_
_geom_bond_atom_site_label_1
_geom_bond_atom_site_label_2
_geom_bond_distance
_geom_bond_site_symmetry_2
_geom_bond_publ_flag
Sn1 C21 2.131(4) . ?
Sn1 C22 2.133(4) . ?
Sn1 C23 2.137(4) . ?
Sn1 C11 2.196(4) . ?
C11 C12 1.377(6) . ?
C11 C16 1.390(5) . ?
C12 F12 1.363(4) . ?
C12 C13 1.374(5) . ?
C13 F13 1.346(4) . ?
C13 C14 1.392(5) . ?
C14 C15 1.385(5) . ?
C14 C141 1.476(5) . ?
C15 F15 1.352(4) . ?
C15 C16 1.376(5) . ?
C16 F16 1.352(4) . ?
C141 C146 1.385(6) . ?
C141 C142 1.402(5) . ?
C142 F142 1.340(5) . ?
C142 C143 1.366(6) . ?
C143 F143 1.337(4) . ?
C143 C144 1.387(6) . ?
C144 F144 1.332(5) . ?
C144 C145 1.375(6) . ?
C145 F145 1.340(5) . ?
C145 C146 1.378(6) . ?
C146 F146 1.351(4) . ?
C21 H21A 0.9600 . ?
C21 H21B 0.9600 . ?
C21 H21C 0.9600 . ?
C22 H22A 0.9600 . ?
C22 H22B 0.9600 . ?
C22 H22C 0.9600 . ?
C23 H23A 0.9600 . ?
C23 H23B 0.9600 . ?
C23 H23C 0.9600 . ?

loop_
_geom_torsion_atom_site_label_1
_geom_torsion_atom_site_label_2
_geom_torsion_atom_site_label_3
_geom_torsion_atom_site_label_4
_geom_torsion
_geom_torsion_site_symmetry_1
_geom_torsion_site_symmetry_2
_geom_torsion_site_symmetry_3
_geom_torsion_site_symmetry_4
_geom_torsion_publ_flag
C21 Sn1 C11 C12 -72.2(3) . . . . ?
C22 Sn1 C11 C12 164.3(3) . . . . ?
C23 Sn1 C11 C12 46.9(3) . . . . ?
C21 Sn1 C11 C16 114.1(3) . . . . ?
C22 Sn1 C11 C16 -9.4(4) . . . . ?
C23 Sn1 C11 C16 -126.8(3) . . . . ?
C16 C11 C12 F12 -177.5(3) . . . . ?
Sn1 C11 C12 F12 8.2(5) . . . . ?
C16 C11 C12 C13 1.8(6) . . . . ?
Sn1 C11 C12 C13 -172.4(3) . . . . ?
F12 C12 C13 F13 -0.5(5) . . . . ?
C11 C12 C13 F13 -179.9(3) . . . . ?
F12 C12 C13 C14 178.5(3) . . . . ?
C11 C12 C13 C14 -0.8(6) . . . . ?
F13 C13 C14 C15 178.2(3) . . . . ?
C12 C13 C14 C15 -0.9(5) . . . . ?
F13 C13 C14 C141 -3.5(5) . . . . ?
C12 C13 C14 C141 177.4(4) . . . . ?
C13 C14 C15 F15 -178.7(3) . . . . ?
C141 C14 C15 F15 2.9(5) . . . . ?
C13 C14 C15 C16 1.5(5) . . . . ?
C141 C14 C15 C16 -176.8(3) . . . . ?
F15 C15 C16 F16 -0.1(5) . . . . ?
C14 C15 C16 F16 179.7(3) . . . . ?
F15 C15 C16 C11 179.7(3) . . . . ?
C14 C15 C16 C11 -0.5(6) . . . . ?
C12 C11 C16 F16 178.6(3) . . . . ?
Sn1 C11 C16 F16 -7.4(5) . . . . ?
C12 C11 C16 C15 -1.1(6) . . . . ?
Sn1 C11 C16 C15 172.8(3) . . . . ?
C15 C14 C141 C146 116.1(4) . . . . ?
C13 C14 C141 C146 -62.1(5) . . . . ?
C15 C14 C141 C142 -59.8(5) . . . . ?
C13 C14 C141 C142 122.0(4) . . . . ?
C146 C141 C142 F142 178.9(3) . . . . ?
C14 C141 C142 F142 -5.0(6) . . . . ?
C146 C141 C142 C143 -1.0(6) . . . . ?
C14 C141 C142 C143 175.1(4) . . . . ?
F142 C142 C143 F143 1.6(6) . . . . ?
C141 C142 C143 F143 -178.5(4) . . . . ?
F142 C142 C143 C144 -178.7(4) . . . . ?
C141 C142 C143 C144 1.2(6) . . . . ?
F143 C143 C144 F144 -0.2(6) . . . . ?
C142 C143 C144 F144 -179.9(4) . . . . ?
F143 C143 C144 C145 179.0(4) . . . . ?
C142 C143 C144 C145 -0.7(6) . . . . ?
F144 C144 C145 F145 0.3(6) . . . . ?
C143 C144 C145 F145 -178.9(4) . . . . ?
F144 C144 C145 C146 179.3(4) . . . . ?
C143 C144 C145 C146 0.1(6) . . . . ?
F145 C145 C146 F146 1.2(6) . . . . ?
C144 C145 C146 F146 -177.8(4) . . . . ?
F145 C145 C146 C141 179.0(4) . . . . ?
C144 C145 C146 C141 0.1(6) . . . . ?
C142 C141 C146 F146 178.3(3) . . . . ?
C14 C141 C146 F146 2.2(6) . . . . ?
C142 C141 C146 C145 0.4(6) . . . . ?
C14 C141 C146 C145 -175.7(4) . . . . ?

loop_
_cod_related_entry_id
_cod_related_entry_database
_cod_related_entry_code
1 ChemSpider 30652579
